data_1516923
loop_
_publ_author_name
'Jun Chen'
'Guo-Ping Yang'
'Wen-Huan Huang'
'Ling-Yan Pang'
'Cui-Ping Zhang'
'Yao-Yu Wang'
'Qi-Zhen Shi'

_publ_section_title
;
 The nature of the metal ions influenced formation of coordination
 polymers based on asymmetric semi-rigid 3-(4-carboxyphenoxy)phthalic acid
 with N-heterocyclic ligands
;
_journal_name_full
;
Inorganica Chimica Acta
;
_journal_page_first 7
_journal_page_last 12
_journal_volume 400
_journal_year 2013
_chemical_formula_sum 'C41 H35 Ag2 N4 O7'
_chemical_formula_weight 911.47
_space_group_IT_number 14
_symmetry_cell_setting monoclinic
_symmetry_space_group_name_Hall '-P 2yn'
_symmetry_space_group_name_H-M 'P 1 21/n 1'
_atom_sites_solution_hydrogens geom
_atom_sites_solution_primary direct
_atom_sites_solution_secondary difmap
_cell_angle_alpha 90.00
_cell_angle_beta 106.846(2)
_cell_angle_gamma 90.00
_cell_formula_units_Z 4
_cell_length_a 16.9556(15)
_cell_length_b 9.0102(8)
_cell_length_c 24.685(2)
_cell_measurement_reflns_used 3524
_cell_measurement_temperature 296(2)
_cell_measurement_theta_max 25.10
_cell_measurement_theta_min 1.96
_cell_volume 3609.4(5)
_computing_structure_refinement 'SHELXL-97 (Sheldrick, 1997)'
_computing_structure_solution 'SHELXS-97 (Sheldrick, 1990)'
_diffrn_ambient_temperature 296(2)
_diffrn_measured_fraction_theta_full 0.998
_diffrn_measured_fraction_theta_max 0.998
_diffrn_radiation_monochromator graphite
_diffrn_radiation_source 'fine-focus sealed tube'
_diffrn_radiation_type MoK\a
_diffrn_radiation_wavelength 0.71073
_diffrn_reflns_av_R_equivalents 0.0575
_diffrn_reflns_av_sigmaI/netI 0.0692
_diffrn_reflns_limit_h_max 20
_diffrn_reflns_limit_h_min -19
_diffrn_reflns_limit_k_max 10
_diffrn_reflns_limit_k_min -10
_diffrn_reflns_limit_l_max 29
_diffrn_reflns_limit_l_min -25
_diffrn_reflns_number 17822
_diffrn_reflns_theta_full 25.15
_diffrn_reflns_theta_max 25.15
_diffrn_reflns_theta_min 1.30
_exptl_absorpt_coefficient_mu 1.144
_exptl_absorpt_correction_T_max 0.9019
_exptl_absorpt_correction_T_min 0.7973
_exptl_absorpt_correction_type multi-scan
_exptl_absorpt_process_details SADABS
_exptl_crystal_colour pink
_exptl_crystal_density_diffrn 1.677
_exptl_crystal_density_method 'not measured'
_exptl_crystal_description block
_exptl_crystal_F_000 1836
_exptl_crystal_size_max 0.27
_exptl_crystal_size_mid 0.19
_exptl_crystal_size_min 0.12
_refine_diff_density_max 2.392
_refine_diff_density_min -1.047
_refine_diff_density_rms 0.129
_refine_ls_extinction_method none
_refine_ls_goodness_of_fit_ref 1.180
_refine_ls_hydrogen_treatment constr
_refine_ls_matrix_type full
_refine_ls_number_parameters 487
_refine_ls_number_reflns 6463
_refine_ls_number_restraints 0
_refine_ls_restrained_S_all 1.180
_refine_ls_R_factor_all 0.1046
_refine_ls_R_factor_gt 0.0740
_refine_ls_shift/su_max 0.001
_refine_ls_shift/su_mean 0.000
_refine_ls_structure_factor_coef Fsqd
_refine_ls_weighting_details 'calc w=1/[\s^2^(Fo^2^)+(0.1000P)^2^+0.2279P] where P=(Fo^2^+2Fc^2^)/3'
_refine_ls_weighting_scheme calc
_refine_ls_wR_factor_gt 0.1883
_refine_ls_wR_factor_ref 0.2097
_reflns_number_gt 4611
_reflns_number_total 6463
_reflns_threshold_expression >2sigma(I)
_cod_data_source_file ICA-2013-400-7-12-3.cif
_cod_data_source_block Complex3
_cod_original_sg_symbol_H-M P21/n
_cod_database_code 1516923

loop_
_symmetry_equiv_pos_as_xyz
'x, y, z'
'-x+1/2, y+1/2, -z+1/2'
'-x, -y, -z'
'x-1/2, -y-1/2, z-1/2'

loop_
_atom_site_label
_atom_site_type_symbol
_atom_site_fract_x
_atom_site_fract_y
_atom_site_fract_z
_atom_site_U_iso_or_equiv
_atom_site_adp_type
_atom_site_occupancy
_atom_site_symmetry_multiplicity
_atom_site_calc_flag
_atom_site_refinement_flags
N3 N 0.1448(4) 1.0107(7) 0.1031(3) 0.0343(15) Uani 1 1 d .
C46 C 0.2273(5) 1.0221(9) 0.1196(3) 0.042(2) Uani 1 1 d .
H46 H 0.2562 0.9897 0.0950 0.050 Uiso 1 1 calc R
C31 C 0.2710(5) 1.0794(10) 0.1710(3) 0.047(2) Uani 1 1 d .
H31 H 0.3281 1.0850 0.1805 0.056 Uiso 1 1 calc R
C35 C 0.2306(5) 1.1289(8) 0.2090(3) 0.0376(19) Uani 1 1 d .
C49 C 1.0544(6) 1.5520(11) 0.6630(4) 0.064(3) Uani 1 1 d .
H49 H 1.0470 1.6305 0.6855 0.077 Uiso 1 1 calc R
N1 N 1.1266(4) 1.4828(8) 0.6768(3) 0.0453(18) Uani 1 1 d .
C48 C 1.1363(5) 1.3718(11) 0.6438(4) 0.052(2) Uani 1 1 d .
H48 H 1.1861 1.3208 0.6530 0.063 Uiso 1 1 calc R
C51 C 1.0743(5) 1.3305(12) 0.5962(4) 0.055(3) Uani 1 1 d .
H51 H 1.0834 1.2533 0.5738 0.066 Uiso 1 1 calc R
C54 C 0.9904(6) 1.5129(11) 0.6172(4) 0.061(3) Uani 1 1 d .
H54 H 0.9403 1.5624 0.6101 0.073 Uiso 1 1 calc R
C44 C 0.9991(5) 1.4013(11) 0.5814(3) 0.046(2) Uani 1 1 d .
Ag1 Ag 0.58414(4) 0.59818(8) 0.52224(3) 0.0476(2) Uani 1 1 d .
Ag2 Ag 0.71244(5) 0.96780(9) 0.26185(3) 0.0588(3) Uani 1 1 d .
O5 O 0.5668(3) 0.5100(6) 0.1854(2) 0.0358(13) Uani 1 1 d .
O1 O 0.6073(4) 0.4697(7) 0.4337(2) 0.0466(15) Uani 1 1 d .
O2 O 0.6926(3) 0.6063(6) 0.3992(2) 0.0402(13) Uani 1 1 d .
O6 O 0.2144(3) 0.7285(7) 0.0347(2) 0.0501(15) Uani 1 1 d .
C5 C 0.4221(4) 0.9964(8) 0.3989(3) 0.0289(17) Uani 1 1 d .
O7 O 0.2970(3) 0.8011(7) -0.0165(2) 0.0525(16) Uani 1 1 d .
C7 C 0.4944(5) 0.5528(9) 0.1474(3) 0.0328(18) Uani 1 1 d .
C8 C 0.2821(5) 0.7378(9) 0.0262(3) 0.0334(18) Uani 1 1 d .
C9 C 0.5985(4) 0.5191(8) 0.2866(3) 0.0267(16) Uani 1 1 d .
N4 N 0.5083(3) 0.7676(7) 0.4680(2) 0.0281(14) Uani 1 1 d .
C11 C 0.7694(4) 1.2015(9) 0.4517(3) 0.0341(18) Uani 1 1 d .
C12 C 0.3958(4) 0.9391(8) 0.4422(3) 0.0304(17) Uani 1 1 d .
H12 H 0.3487 0.9766 0.4494 0.036 Uiso 1 1 calc R
C13 C 0.3213(5) 1.0610(9) 0.3049(3) 0.041(2) Uani 1 1 d .
H13A H 0.2797 0.9958 0.3117 0.049 Uiso 1 1 calc R
H13B H 0.3546 1.0031 0.2866 0.049 Uiso 1 1 calc R
C14 C 0.3569(5) 0.6675(8) 0.0672(3) 0.0329(18) Uani 1 1 d .
N2 N 0.7519(4) 1.0565(7) 0.3482(3) 0.0389(16) Uani 1 1 d .
C17 C 0.3761(5) 1.1190(8) 0.3616(3) 0.0308(17) Uani 1 1 d .
H17A H 0.4154 1.1895 0.3547 0.037 Uiso 1 1 calc R
H17B H 0.3422 1.1710 0.3811 0.037 Uiso 1 1 calc R
C18 C 0.5992(4) 0.4417(8) 0.3371(3) 0.0256(16) Uani 1 1 d .
C19 C 0.6344(5) 0.5112(9) 0.3948(3) 0.0326(18) Uani 1 1 d .
O4 O 0.6886(4) 0.6984(7) 0.2709(2) 0.0497(15) Uani 1 1 d .
C21 C 0.4302(5) 0.6467(9) 0.0545(3) 0.0384(19) Uani 1 1 d .
H21 H 0.4337 0.6718 0.0188 0.046 Uiso 1 1 calc R
C22 C 0.6260(5) 0.6780(9) 0.2847(3) 0.0323(17) Uani 1 1 d .
C23 C 0.5651(5) 0.4405(9) 0.2358(3) 0.0340(18) Uani 1 1 d .
C24 C 0.1065(5) 1.0557(9) 0.1395(3) 0.0395(19) Uani 1 1 d .
H24 H 0.0495 1.0454 0.1296 0.047 Uiso 1 1 calc R
C25 C 0.7936(5) 1.2696(9) 0.4088(3) 0.0390(19) Uani 1 1 d .
H25 H 0.8163 1.3644 0.4138 0.047 Uiso 1 1 calc R
C26 C 0.4199(5) 0.5660(10) 0.1603(3) 0.041(2) Uani 1 1 d .
H26 H 0.4159 0.5367 0.1955 0.049 Uiso 1 1 calc R
C27 C 0.5366(5) 0.2968(10) 0.2337(3) 0.042(2) Uani 1 1 d .
H27 H 0.5161 0.2484 0.1992 0.050 Uiso 1 1 calc R
C29 C 0.8632(5) 1.2740(10) 0.5487(3) 0.045(2) Uani 1 1 d .
H29A H 0.8595 1.3111 0.5847 0.054 Uiso 1 1 calc R
H29B H 0.8812 1.1715 0.5542 0.054 Uiso 1 1 calc R
O3 O 0.5783(4) 0.7742(7) 0.2930(3) 0.0560(16) Uani 1 1 d .
C32 C 0.4401(5) 0.8244(9) 0.4755(3) 0.0340(18) Uani 1 1 d .
H32 H 0.4209 0.7861 0.5043 0.041 Uiso 1 1 calc R
C33 C 0.5337(5) 0.8234(9) 0.4265(3) 0.0386(19) Uani 1 1 d .
H33 H 0.5810 0.7847 0.4201 0.046 Uiso 1 1 calc R
C34 C 0.3529(5) 0.6223(10) 0.1205(3) 0.044(2) Uani 1 1 d .
H34 H 0.3033 0.6308 0.1292 0.053 Uiso 1 1 calc R
C36 C 0.5388(5) 0.2262(10) 0.2835(3) 0.043(2) Uani 1 1 d .
H36 H 0.5192 0.1295 0.2826 0.051 Uiso 1 1 calc R
C37 C 0.1458(5) 1.1174(9) 0.1915(3) 0.041(2) Uani 1 1 d .
H37 H 0.1152 1.1513 0.2147 0.050 Uiso 1 1 calc R
C38 C 0.7276(6) 0.9952(10) 0.3898(4) 0.050(2) Uani 1 1 d .
H38 H 0.7042 0.9010 0.3839 0.059 Uiso 1 1 calc R
C39 C 0.4927(5) 0.9365(9) 0.3923(3) 0.0374(19) Uani 1 1 d .
H39 H 0.5136 0.9731 0.3640 0.045 Uiso 1 1 calc R
C40 C 0.7832(5) 1.1927(9) 0.3575(3) 0.041(2) Uani 1 1 d .
H40 H 0.7990 1.2394 0.3288 0.049 Uiso 1 1 calc R
C56 C 0.2786(6) 1.1859(9) 0.2649(3) 0.047(2) Uani 1 1 d .
H56A H 0.2422 1.2395 0.2819 0.056 Uiso 1 1 calc R
H56B H 0.3199 1.2550 0.2600 0.056 Uiso 1 1 calc R
C42 C 0.4991(5) 0.5888(10) 0.0944(3) 0.040(2) Uani 1 1 d .
H42 H 0.5479 0.5745 0.0851 0.048 Uiso 1 1 calc R
C43 C 0.7772(5) 1.2779(11) 0.5063(3) 0.047(2) Uani 1 1 d .
H43A H 0.7387 1.2330 0.5238 0.056 Uiso 1 1 calc R
H43B H 0.7611 1.3808 0.4985 0.056 Uiso 1 1 calc R
C45 C 0.5701(5) 0.2980(9) 0.3350(3) 0.0355(18) Uani 1 1 d .
H45 H 0.5715 0.2490 0.3684 0.043 Uiso 1 1 calc R
C47 C 0.7353(5) 1.0632(9) 0.4409(4) 0.043(2) Uani 1 1 d .
H47 H 0.7171 1.0147 0.4684 0.051 Uiso 1 1 calc R
C55 C 0.9285(5) 1.3634(12) 0.5316(4) 0.056(3) Uani 1 1 d .
H55A H 0.9483 1.3064 0.5048 0.067 Uiso 1 1 calc R
H55B H 0.9040 1.4541 0.5130 0.067 Uiso 1 1 calc R

loop_
_atom_site_aniso_label
_atom_site_aniso_U_11
_atom_site_aniso_U_22
_atom_site_aniso_U_33
_atom_site_aniso_U_23
_atom_site_aniso_U_13
_atom_site_aniso_U_12
N3 0.032(4) 0.030(4) 0.034(4) 0.006(3) -0.002(3) -0.004(3)
C46 0.046(5) 0.048(5) 0.031(4) 0.005(4) 0.010(4) -0.007(4)
C31 0.040(5) 0.058(6) 0.035(5) -0.003(4) 0.001(4) -0.009(4)
C35 0.052(5) 0.031(4) 0.023(4) 0.004(3) 0.000(4) 0.007(4)
C49 0.052(6) 0.051(6) 0.066(6) -0.012(5) -0.018(5) 0.007(5)
N1 0.046(5) 0.042(4) 0.041(4) 0.002(3) 0.000(3) -0.011(3)
C48 0.029(5) 0.071(7) 0.051(5) -0.002(5) 0.001(4) -0.003(4)
C51 0.041(5) 0.082(7) 0.044(5) -0.022(5) 0.014(4) -0.009(5)
C54 0.035(5) 0.059(6) 0.072(7) 0.002(5) -0.011(5) 0.009(5)
C44 0.033(5) 0.065(6) 0.037(5) 0.004(4) 0.002(4) -0.009(4)
Ag1 0.0402(4) 0.0475(4) 0.0418(4) 0.0128(3) -0.0089(3) 0.0026(3)
Ag2 0.0603(5) 0.0649(5) 0.0395(4) -0.0076(3) -0.0041(3) 0.0045(4)
O5 0.026(3) 0.056(4) 0.022(3) 0.009(2) 0.002(2) -0.002(2)
O1 0.055(4) 0.060(4) 0.027(3) -0.001(3) 0.015(3) -0.002(3)
O2 0.035(3) 0.047(3) 0.033(3) -0.009(2) 0.000(2) -0.009(3)
O6 0.035(3) 0.066(4) 0.046(3) 0.013(3) 0.007(3) 0.010(3)
C5 0.024(4) 0.031(4) 0.027(4) -0.005(3) -0.001(3) -0.007(3)
O7 0.038(3) 0.072(4) 0.042(3) 0.024(3) 0.003(3) -0.003(3)
C7 0.026(4) 0.041(5) 0.023(4) -0.001(3) -0.005(3) -0.003(3)
C8 0.036(5) 0.036(5) 0.028(4) -0.006(3) 0.009(3) -0.005(4)
C9 0.019(4) 0.034(4) 0.024(4) 0.003(3) 0.001(3) 0.002(3)
N4 0.018(3) 0.034(4) 0.030(3) 0.002(3) 0.002(3) 0.002(3)
C11 0.025(4) 0.034(4) 0.041(4) -0.003(4) 0.006(3) 0.002(3)
C12 0.022(4) 0.039(4) 0.028(4) 0.000(3) 0.004(3) 0.002(3)
C13 0.057(6) 0.027(4) 0.031(4) -0.001(3) 0.000(4) 0.001(4)
C14 0.036(5) 0.035(4) 0.023(4) 0.004(3) 0.001(3) -0.005(3)
N2 0.041(4) 0.038(4) 0.036(4) -0.003(3) 0.007(3) -0.008(3)
C17 0.029(4) 0.034(4) 0.026(4) -0.004(3) 0.003(3) 0.000(3)
C18 0.011(3) 0.029(4) 0.031(4) -0.003(3) -0.003(3) 0.006(3)
C19 0.024(4) 0.040(5) 0.030(4) 0.000(3) 0.002(3) 0.014(3)
O4 0.043(4) 0.055(4) 0.047(3) 0.004(3) 0.005(3) -0.010(3)
C21 0.032(4) 0.052(5) 0.028(4) 0.013(4) 0.003(3) -0.005(4)
C22 0.024(4) 0.040(5) 0.030(4) 0.013(3) 0.002(3) 0.002(4)
C23 0.025(4) 0.046(5) 0.029(4) 0.003(3) 0.004(3) 0.006(3)
C24 0.033(5) 0.044(5) 0.038(5) 0.008(4) 0.005(4) 0.003(4)
C25 0.036(5) 0.031(4) 0.046(5) -0.007(4) 0.006(4) -0.007(4)
C26 0.042(5) 0.064(6) 0.019(4) 0.005(4) 0.012(4) 0.009(4)
C27 0.042(5) 0.047(5) 0.031(4) -0.011(4) 0.001(4) -0.001(4)
C29 0.044(5) 0.054(6) 0.033(4) 0.001(4) 0.005(4) 0.000(4)
O3 0.066(4) 0.042(4) 0.060(4) -0.004(3) 0.019(3) 0.009(3)
C32 0.032(4) 0.046(5) 0.021(4) -0.003(3) 0.002(3) -0.006(4)
C33 0.023(4) 0.047(5) 0.048(5) 0.004(4) 0.013(4) -0.001(4)
C34 0.030(5) 0.067(6) 0.037(5) 0.006(4) 0.011(4) 0.007(4)
C36 0.043(5) 0.040(5) 0.040(5) -0.005(4) 0.005(4) -0.011(4)
C37 0.052(6) 0.038(5) 0.031(4) 0.007(3) 0.007(4) 0.006(4)
C38 0.068(7) 0.036(5) 0.043(5) 0.001(4) 0.013(5) -0.012(4)
C39 0.030(4) 0.043(5) 0.041(4) 0.003(4) 0.013(4) 0.001(4)
C40 0.040(5) 0.039(5) 0.041(5) 0.007(4) 0.007(4) -0.004(4)
C56 0.065(6) 0.034(5) 0.030(4) -0.001(4) -0.004(4) 0.011(4)
C42 0.032(4) 0.055(5) 0.036(4) 0.006(4) 0.013(4) -0.002(4)
C43 0.029(4) 0.065(6) 0.042(5) -0.010(4) 0.004(4) -0.005(4)
C45 0.033(4) 0.043(5) 0.024(4) 0.002(3) -0.002(3) -0.003(4)
C47 0.044(5) 0.041(5) 0.043(5) 0.011(4) 0.015(4) -0.002(4)
C55 0.035(5) 0.083(7) 0.042(5) -0.003(5) -0.001(4) -0.014(5)

loop_
_atom_type_symbol
_atom_type_description
_atom_type_scat_dispersion_real
_atom_type_scat_dispersion_imag
_atom_type_scat_source
C C 0.0033 0.0016 'International Tables Vol C Tables 4.2.6.8 and 6.1.1.4'
H H 0.0000 0.0000 'International Tables Vol C Tables 4.2.6.8 and 6.1.1.4'
N N 0.0061 0.0033 'International Tables Vol C Tables 4.2.6.8 and 6.1.1.4'
O O 0.0106 0.0060 'International Tables Vol C Tables 4.2.6.8 and 6.1.1.4'
Ag Ag -0.8971 1.1015 'International Tables Vol C Tables 4.2.6.8 and 6.1.1.4'

loop_
_geom_angle_atom_site_label_1
_geom_angle_atom_site_label_2
_geom_angle_atom_site_label_3
_geom_angle
_geom_angle_site_symmetry_1
_geom_angle_site_symmetry_3
C24 N3 C46 116.5(7) . .
C24 N3 Ag1 124.4(5) . 4_575
C46 N3 Ag1 118.8(5) . 4_575
N3 C46 C31 123.0(8) . .
N3 C46 H46 118.5 . .
C31 C46 H46 118.5 . .
C46 C31 C35 120.5(8) . .
C46 C31 H31 119.7 . .
C35 C31 H31 119.7 . .
C37 C35 C31 115.9(7) . .
C37 C35 C56 124.2(8) . .
C31 C35 C56 119.9(8) . .
N1 C49 C54 122.9(10) . .
N1 C49 H49 118.6 . .
C54 C49 H49 118.6 . .
C49 N1 C48 117.7(8) . .
C49 N1 Ag2 116.8(6) . 4_686
C48 N1 Ag2 124.4(6) . 4_686
N1 C48 C51 121.6(9) . .
N1 C48 H48 119.2 . .
C51 C48 H48 119.2 . .
C44 C51 C48 121.2(9) . .
C44 C51 H51 119.4 . .
C48 C51 H51 119.4 . .
C49 C54 C44 120.8(9) . .
C49 C54 H54 119.6 . .
C44 C54 H54 119.6 . .
C54 C44 C51 115.7(8) . .
C54 C44 C55 119.2(9) . .
C51 C44 C55 125.1(9) . .
N4 Ag1 N3 155.1(2) . 4_676
N4 Ag1 O1 90.1(2) . .
N3 Ag1 O1 114.9(2) 4_676 .
N4 Ag1 Ag1 82.58(16) . 3_666
N3 Ag1 Ag1 101.36(17) 4_676 3_666
O1 Ag1 Ag1 78.82(13) . 3_666
N2 Ag2 N1 140.9(3) . 4_585
N2 Ag2 O4 106.3(2) . .
N1 Ag2 O4 101.6(2) 4_585 .
C7 O5 C23 119.4(6) . .
C19 O1 Ag1 134.3(5) . .
C39 C5 C12 116.0(7) . .
C39 C5 C17 122.3(7) . .
C12 C5 C17 121.7(7) . .
O5 C7 C42 115.6(7) . .
O5 C7 C26 124.1(7) . .
C42 C7 C26 120.2(7) . .
O6 C8 O7 125.8(7) . .
O6 C8 C14 120.1(7) . .
O7 C8 C14 114.1(7) . .
C23 C9 C18 115.6(7) . .
C23 C9 C22 119.8(6) . .
C18 C9 C22 124.5(6) . .
C33 N4 C32 117.1(6) . .
C33 N4 Ag1 118.3(5) . .
C32 N4 Ag1 124.5(5) . .
C47 C11 C25 117.3(7) . .
C47 C11 C43 121.4(7) . .
C25 C11 C43 121.3(7) . .
C5 C12 C32 119.7(7) . .
C5 C12 H12 120.2 . .
C32 C12 H12 120.2 . .
C17 C13 C56 112.7(6) . .
C17 C13 H13A 109.0 . .
C56 C13 H13A 109.0 . .
C17 C13 H13B 109.0 . .
C56 C13 H13B 109.0 . .
H13A C13 H13B 107.8 . .
C21 C14 C34 117.8(7) . .
C21 C14 C8 122.8(7) . .
C34 C14 C8 119.5(7) . .
C40 N2 C38 116.5(7) . .
C40 N2 Ag2 120.0(5) . .
C38 N2 Ag2 121.5(5) . .
C5 C17 C13 112.2(6) . .
C5 C17 H17A 109.2 . .
C13 C17 H17A 109.2 . .
C5 C17 H17B 109.2 . .
C13 C17 H17B 109.2 . .
H17A C17 H17B 107.9 . .
C45 C18 C9 120.9(6) . .
C45 C18 C19 117.5(7) . .
C9 C18 C19 121.5(6) . .
O1 C19 O2 125.8(7) . .
O1 C19 C18 118.2(7) . .
O2 C19 C18 116.0(6) . .
C22 O4 Ag2 110.5(5) . .
C14 C21 C42 121.2(7) . .
C14 C21 H21 119.4 . .
C42 C21 H21 119.4 . .
O4 C22 O3 127.1(8) . .
O4 C22 C9 116.9(7) . .
O3 C22 C9 115.7(7) . .
C27 C23 O5 118.9(7) . .
C27 C23 C9 123.5(7) . .
O5 C23 C9 117.4(7) . .
N3 C24 C37 123.9(8) . .
N3 C24 H24 118.0 . .
C37 C24 H24 118.0 . .
C11 C25 C40 118.7(7) . .
C11 C25 H25 120.6 . .
C40 C25 H25 120.6 . .
C34 C26 C7 119.2(7) . .
C34 C26 H26 120.4 . .
C7 C26 H26 120.4 . .
C36 C27 C23 118.9(7) . .
C36 C27 H27 120.6 . .
C23 C27 H27 120.6 . .
C55 C29 C43 115.1(7) . .
C55 C29 H29A 108.5 . .
C43 C29 H29A 108.5 . .
C55 C29 H29B 108.5 . .
C43 C29 H29B 108.5 . .
H29A C29 H29B 107.5 . .
N4 C32 C12 123.1(7) . .
N4 C32 H32 118.4 . .
C12 C32 H32 118.4 . .
N4 C33 C39 122.5(7) . .
N4 C33 H33 118.7 . .
C39 C33 H33 118.7 . .
C26 C34 C14 121.9(8) . .
C26 C34 H34 119.1 . .
C14 C34 H34 119.1 . .
C27 C36 C45 120.4(8) . .
C27 C36 H36 119.8 . .
C45 C36 H36 119.8 . .
C35 C37 C24 120.1(8) . .
C35 C37 H37 120.0 . .
C24 C37 H37 120.0 . .
N2 C38 C47 123.7(8) . .
N2 C38 H38 118.2 . .
C47 C38 H38 118.2 . .
C5 C39 C33 121.5(7) . .
C5 C39 H39 119.2 . .
C33 C39 H39 119.2 . .
N2 C40 C25 123.4(7) . .
N2 C40 H40 118.3 . .
C25 C40 H40 118.3 . .
C35 C56 C13 112.1(7) . .
C35 C56 H56A 109.2 . .
C13 C56 H56A 109.2 . .
C35 C56 H56B 109.2 . .
C13 C56 H56B 109.2 . .
H56A C56 H56B 107.9 . .
C7 C42 C21 119.6(7) . .
C7 C42 H42 120.2 . .
C21 C42 H42 120.2 . .
C11 C43 C29 115.3(7) . .
C11 C43 H43A 108.5 . .
C29 C43 H43A 108.5 . .
C11 C43 H43B 108.5 . .
C29 C43 H43B 108.5 . .
H43A C43 H43B 107.5 . .
C18 C45 C36 120.6(7) . .
C18 C45 H45 119.7 . .
C36 C45 H45 119.7 . .
C11 C47 C38 120.4(8) . .
C11 C47 H47 119.8 . .
C38 C47 H47 119.8 . .
C44 C55 C29 111.6(7) . .
C44 C55 H55A 109.3 . .
C29 C55 H55A 109.3 . .
C44 C55 H55B 109.3 . .
C29 C55 H55B 109.3 . .
H55A C55 H55B 108.0 . .

loop_
_geom_bond_atom_site_label_1
_geom_bond_atom_site_label_2
_geom_bond_distance
_geom_bond_site_symmetry_2
N3 C24 1.316(10) .
N3 C46 1.344(10) .
N3 Ag1 2.193(6) 4_575
C46 C31 1.373(11) .
C46 H46 0.9300 .
C31 C35 1.385(12) .
C31 H31 0.9300 .
C35 C37 1.380(11) .
C35 C56 1.476(11) .
C49 N1 1.327(12) .
C49 C54 1.368(13) .
C49 H49 0.9300 .
N1 C48 1.330(11) .
N1 Ag2 2.226(7) 4_686
C48 C51 1.382(12) .
C48 H48 0.9300 .
C51 C44 1.376(12) .
C51 H51 0.9300 .
C54 C44 1.374(13) .
C54 H54 0.9300 .
C44 C55 1.487(11) .
Ag1 N4 2.186(6) .
Ag1 N3 2.193(6) 4_676
Ag1 O1 2.602(5) .
Ag1 Ag1 3.2652(14) 3_666
Ag2 N2 2.191(6) .
Ag2 N1 2.226(7) 4_585
Ag2 O4 2.481(6) .
O5 C7 1.367(8) .
O5 C23 1.401(8) .
O1 C19 1.236(9) .
O2 C19 1.287(9) .
O6 C8 1.229(9) .
C5 C39 1.364(10) .
C5 C12 1.374(10) .
C5 C17 1.504(10) .
O7 C8 1.287(9) .
C7 C42 1.373(10) .
C7 C26 1.394(11) .
C8 C14 1.513(10) .
C9 C23 1.407(10) .
C9 C18 1.424(10) .
C9 C22 1.512(11) .
N4 C33 1.321(9) .
N4 C32 1.325(9) .
C11 C47 1.367(11) .
C11 C25 1.386(11) .
C11 C43 1.485(10) .
C12 C32 1.397(11) .
C12 H12 0.9300 .
C13 C17 1.531(10) .
C13 C56 1.532(10) .
C13 H13A 0.9700 .
C13 H13B 0.9700 .
C14 C21 1.379(11) .
C14 C34 1.399(10) .
N2 C40 1.330(10) .
N2 C38 1.332(10) .
C17 H17A 0.9700 .
C17 H17B 0.9700 .
C18 C45 1.381(10) .
C18 C19 1.513(10) .
O4 C22 1.220(9) .
C21 C42 1.391(11) .
C21 H21 0.9300 .
C22 O3 1.243(9) .
C23 C27 1.378(11) .
C24 C37 1.380(11) .
C24 H24 0.9300 .
C25 C40 1.409(11) .
C25 H25 0.9300 .
C26 C34 1.365(11) .
C26 H26 0.9300 .
C27 C36 1.374(11) .
C27 H27 0.9300 .
C29 C55 1.525(12) .
C29 C43 1.528(11) .
C29 H29A 0.9700 .
C29 H29B 0.9700 .
C32 H32 0.9300 .
C33 C39 1.377(11) .
C33 H33 0.9300 .
C34 H34 0.9300 .
C36 C45 1.388(10) .
C36 H36 0.9300 .
C37 H37 0.9300 .
C38 C47 1.376(11) .
C38 H38 0.9300 .
C39 H39 0.9300 .
C40 H40 0.9300 .
C56 H56A 0.9700 .
C56 H56B 0.9700 .
C42 H42 0.9300 .
C43 H43A 0.9700 .
C43 H43B 0.9700 .
C45 H45 0.9300 .
C47 H47 0.9300 .
C55 H55A 0.9700 .
C55 H55B 0.9700 .

loop_
_geom_torsion_atom_site_label_1
_geom_torsion_atom_site_label_2
_geom_torsion_atom_site_label_3
_geom_torsion_atom_site_label_4
_geom_torsion
_geom_torsion_site_symmetry_1
_geom_torsion_site_symmetry_4
C24 N3 C46 C31 -1.0(12) . .
Ag1 N3 C46 C31 -175.5(6) 4_575 .
N3 C46 C31 C35 0.1(13) . .
C46 C31 C35 C37 -0.5(12) . .
C46 C31 C35 C56 178.1(8) . .
C54 C49 N1 C48 0.7(15) . .
C54 C49 N1 Ag2 -167.7(9) . 4_686
C49 N1 C48 C51 0.9(14) . .
Ag2 N1 C48 C51 168.4(7) 4_686 .
N1 C48 C51 C44 -0.9(15) . .
N1 C49 C54 C44 -2.4(17) . .
C49 C54 C44 C51 2.3(15) . .
C49 C54 C44 C55 -179.1(10) . .
C48 C51 C44 C54 -0.7(14) . .
C48 C51 C44 C55 -179.2(9) . .
N4 Ag1 O1 C19 55.8(7) . .
N3 Ag1 O1 C19 -124.3(7) 4_676 .
Ag1 Ag1 O1 C19 138.3(7) 3_666 .
C23 O5 C7 C42 -165.9(7) . .
C23 O5 C7 C26 16.3(11) . .
N3 Ag1 N4 C33 137.5(6) 4_676 .
O1 Ag1 N4 C33 -42.8(6) . .
Ag1 Ag1 N4 C33 -121.5(5) 3_666 .
N3 Ag1 N4 C32 -39.0(9) 4_676 .
O1 Ag1 N4 C32 140.8(6) . .
Ag1 Ag1 N4 C32 62.0(6) 3_666 .
C39 C5 C12 C32 -1.2(10) . .
C17 C5 C12 C32 179.5(7) . .
O6 C8 C14 C21 166.1(8) . .
O7 C8 C14 C21 -12.4(11) . .
O6 C8 C14 C34 -14.5(11) . .
O7 C8 C14 C34 167.0(7) . .
N1 Ag2 N2 C40 -58.0(8) 4_585 .
O4 Ag2 N2 C40 168.0(6) . .
N1 Ag2 N2 C38 105.2(7) 4_585 .
O4 Ag2 N2 C38 -28.7(7) . .
C39 C5 C17 C13 80.8(9) . .
C12 C5 C17 C13 -100.0(8) . .
C56 C13 C17 C5 -176.1(7) . .
C23 C9 C18 C45 1.2(10) . .
C22 C9 C18 C45 177.6(7) . .
C23 C9 C18 C19 179.0(6) . .
C22 C9 C18 C19 -4.7(10) . .
Ag1 O1 C19 O2 34.8(11) . .
Ag1 O1 C19 C18 -147.5(5) . .
C45 C18 C19 O1 -29.2(10) . .
C9 C18 C19 O1 152.9(7) . .
C45 C18 C19 O2 148.7(7) . .
C9 C18 C19 O2 -29.1(9) . .
N2 Ag2 O4 C22 72.5(5) . .
N1 Ag2 O4 C22 -79.9(5) 4_585 .
C34 C14 C21 C42 -2.8(12) . .
C8 C14 C21 C42 176.6(7) . .
Ag2 O4 C22 O3 0.7(10) . .
Ag2 O4 C22 C9 174.3(4) . .
C23 C9 C22 O4 -71.8(9) . .
C18 C9 C22 O4 112.0(8) . .
C23 C9 C22 O3 102.5(8) . .
C18 C9 C22 O3 -73.7(9) . .
C7 O5 C23 C27 72.2(9) . .
C7 O5 C23 C9 -112.2(8) . .
C18 C9 C23 C27 -1.7(11) . .
C22 C9 C23 C27 -178.2(7) . .
C18 C9 C23 O5 -177.1(6) . .
C22 C9 C23 O5 6.4(10) . .
C46 N3 C24 C37 2.4(11) . .
Ag1 N3 C24 C37 176.6(6) 4_575 .
C47 C11 C25 C40 -1.0(11) . .
C43 C11 C25 C40 -178.7(7) . .
O5 C7 C26 C34 174.2(8) . .
C42 C7 C26 C34 -3.4(13) . .
O5 C23 C27 C36 176.8(7) . .
C9 C23 C27 C36 1.4(12) . .
C33 N4 C32 C12 -0.6(11) . .
Ag1 N4 C32 C12 175.9(5) . .
C5 C12 C32 N4 0.9(11) . .
C32 N4 C33 C39 0.6(11) . .
Ag1 N4 C33 C39 -176.1(6) . .
C7 C26 C34 C14 -0.1(14) . .
C21 C14 C34 C26 3.2(13) . .
C8 C14 C34 C26 -176.3(8) . .
C23 C27 C36 C45 -0.7(12) . .
C31 C35 C37 C24 1.8(11) . .
C56 C35 C37 C24 -176.7(8) . .
N3 C24 C37 C35 -2.9(12) . .
C40 N2 C38 C47 -1.6(13) . .
Ag2 N2 C38 C47 -165.4(7) . .
C12 C5 C39 C33 1.3(11) . .
C17 C5 C39 C33 -179.5(7) . .
N4 C33 C39 C5 -1.1(13) . .
C38 N2 C40 C25 2.0(12) . .
Ag2 N2 C40 C25 166.1(6) . .
C11 C25 C40 N2 -0.7(12) . .
C37 C35 C56 C13 104.4(10) . .
C31 C35 C56 C13 -74.0(11) . .
C17 C13 C56 C35 176.0(8) . .
O5 C7 C42 C21 -174.1(7) . .
C26 C7 C42 C21 3.8(13) . .
C14 C21 C42 C7 -0.6(13) . .
C47 C11 C43 C29 101.6(9) . .
C25 C11 C43 C29 -80.8(10) . .
C55 C29 C43 C11 68.1(11) . .
C9 C18 C45 C36 -0.6(11) . .
C19 C18 C45 C36 -178.4(7) . .
C27 C36 C45 C18 0.3(12) . .
C25 C11 C47 C38 1.4(12) . .
C43 C11 C47 C38 179.1(8) . .
N2 C38 C47 C11 -0.1(14) . .
C54 C44 C55 C29 -76.3(11) . .
C51 C44 C55 C29 102.2(11) . .
C43 C29 C55 C44 158.7(8) . .
